data_2229371
loop_
_publ_author_name
'El Ghayati, Lhoussaine'
'El Ammari, Lahcen'
'Labd Taha, Mohamed'
'Tjiou, El Mostafa'

_publ_section_title
;
 Dichlorido(3,5,5'-trimethyl-1,3'-bi-1<i>H</i>-pyrazole-\k^2^<i>N</i>^2^,<i>N</i>^2'^)copper(II)
;
_journal_coeditor_code FJ2386
_journal_issue 3
_journal_name_full 'Acta Crystallographica Section E'
_journal_page_first m323
_journal_page_last m324
_journal_paper_doi 10.1107/S1600536811004375
_journal_volume 67
_journal_year 2011
_chemical_formula_iupac '[Cu Cl2 (C9 H12 N4)]'
_chemical_formula_moiety 'C9 H12 Cl2 Cu N4'
_chemical_formula_sum 'C9 H12 Cl2 Cu N4'
_chemical_formula_weight 310.67
_chemical_name_systematic
;
Dichlorido(3,5,5'-trimethyl-1,3'-bi-1<i>H</i>-pyrazole-
\k^2^<i>N</i>^2^,<i>N</i>^2'^)copper(II)
;
_space_group_IT_number 2
_symmetry_cell_setting triclinic
_symmetry_space_group_name_Hall '-P 1'
_symmetry_space_group_name_H-M 'P -1'
_atom_sites_solution_hydrogens geom
_atom_sites_solution_primary direct
_atom_sites_solution_secondary difmap
_audit_creation_method SHELXL-97
_cell_angle_alpha 66.379(2)
_cell_angle_beta 62.8760(10)
_cell_angle_gamma 78.065(2)
_cell_formula_units_Z 2
_cell_length_a 8.5475(2)
_cell_length_b 9.3475(3)
_cell_length_c 9.3512(3)
_cell_measurement_reflns_used 5535
_cell_measurement_temperature 296(2)
_cell_measurement_theta_max 35.5
_cell_measurement_theta_min 2.85
_cell_volume 608.99(3)
_computing_cell_refinement 'SAINT (Bruker, 2005)'
_computing_data_collection 'APEX2 (Bruker, 2005)'
_computing_data_reduction 'SAINT (Bruker, 2005)'
_computing_molecular_graphics 'ORTEP-3 for Windows (Farrugia,1997) and PLATON (Spek, 2009)'
_computing_publication_material 'WinGX (Farrugia, 1999)'
_computing_structure_refinement 'SHELXL97 (Sheldrick, 2008)'
_computing_structure_solution 'SHELXS97 (Sheldrick, 2008)'
_diffrn_ambient_temperature 296(2)
_diffrn_measured_fraction_theta_full 0.994
_diffrn_measured_fraction_theta_max 0.994
_diffrn_measurement_device_type 'Bruker X8 APEXII area-detector'
_diffrn_measurement_method '\f and \w scans'
_diffrn_radiation_monochromator graphite
_diffrn_radiation_source 'fine-focus sealed tube'
_diffrn_radiation_type MoK\a
_diffrn_radiation_wavelength 0.71073
_diffrn_reflns_av_R_equivalents 0.0198
_diffrn_reflns_av_sigmaI/netI 0.0189
_diffrn_reflns_limit_h_max 13
_diffrn_reflns_limit_h_min -13
_diffrn_reflns_limit_k_max 15
_diffrn_reflns_limit_k_min -15
_diffrn_reflns_limit_l_max 15
_diffrn_reflns_limit_l_min -15
_diffrn_reflns_number 19588
_diffrn_reflns_theta_full 35.50
_diffrn_reflns_theta_max 35.50
_diffrn_reflns_theta_min 2.85
_exptl_absorpt_coefficient_mu 2.209
_exptl_absorpt_correction_T_max 0.838
_exptl_absorpt_correction_T_min 0.661
_exptl_absorpt_correction_type multi-scan
_exptl_absorpt_process_details '(SADABS; Bruker, 2005)'
_exptl_crystal_colour 'clear green'
_exptl_crystal_density_diffrn 1.694
_exptl_crystal_density_method 'not measured'
_exptl_crystal_description prism
_exptl_crystal_F_000 314
_exptl_crystal_size_max 0.26
_exptl_crystal_size_mid 0.16
_exptl_crystal_size_min 0.08
_refine_diff_density_max 0.784
_refine_diff_density_min -0.530
_refine_ls_extinction_method none
_refine_ls_goodness_of_fit_ref 1.043
_refine_ls_hydrogen_treatment constr
_refine_ls_matrix_type full
_refine_ls_number_parameters 145
_refine_ls_number_reflns 5535
_refine_ls_number_restraints 0
_refine_ls_restrained_S_all 1.043
_refine_ls_R_factor_all 0.0411
_refine_ls_R_factor_gt 0.0303
_refine_ls_shift/su_max 0.001
_refine_ls_shift/su_mean 0.000
_refine_ls_structure_factor_coef Fsqd
_refine_ls_weighting_details 'calc w=1/[\s^2^(Fo^2^)+(0.0530P)^2^+0.1288P] where P=(Fo^2^+2Fc^2^)/3'
_refine_ls_weighting_scheme calc
_refine_ls_wR_factor_gt 0.0895
_refine_ls_wR_factor_ref 0.0960
_reflns_number_gt 4468
_reflns_number_total 5535
_reflns_threshold_expression I>2\s(I)
_cod_data_source_file fj2386.cif
_cod_data_source_block I
_cod_database_code 2229371
_cod_database_fobs_code 2229371

loop_
_symmetry_equiv_pos_as_xyz
'x, y, z'
'-x, -y, -z'

loop_
_atom_site_type_symbol
_atom_site_label
_atom_site_fract_x
_atom_site_fract_y
_atom_site_fract_z
_atom_site_U_iso_or_equiv
_atom_site_adp_type
_atom_site_calc_flag
_atom_site_refinement_flags
_atom_site_occupancy
_atom_site_disorder_assembly
_atom_site_disorder_group
Cu Cu1 0.15845(2) 0.378309(18) 0.126139(19) 0.03371(6) Uani d . 1 . .
Cl Cl1 0.32602(6) 0.27845(5) -0.07595(5) 0.04576(10) Uani d . 1 . .
Cl Cl2 0.17371(7) 0.63132(4) -0.04198(5) 0.05123(11) Uani d . 1 . .
N N1 0.19189(18) 0.19578(13) 0.32890(15) 0.0350(2) Uani d . 1 . .
N N2 0.06621(18) 0.19922(13) 0.48517(14) 0.0338(2) Uani d . 1 . .
N N3 -0.03865(17) 0.41525(14) 0.32360(14) 0.0341(2) Uani d . 1 . .
N N4 -0.16369(17) 0.52865(15) 0.34407(15) 0.0357(2) Uani d . 1 . .
H H4 -0.1782 0.6055 0.2609 0.043 Uiso calc R 1 . .
C C1 0.2969(2) 0.07094(17) 0.3644(2) 0.0415(3) Uani d . 1 . .
C C2 0.2341(3) -0.00505(18) 0.5432(2) 0.0471(4) Uani d . 1 . .
H H2 0.2824 -0.0952 0.6008 0.056 Uiso calc R 1 . .
C C3 0.0881(3) 0.07866(16) 0.61715(19) 0.0406(3) Uani d . 1 . .
C C4 -0.05733(19) 0.32244(15) 0.48068(15) 0.0304(2) Uani d . 1 . .
C C5 -0.1967(2) 0.37413(18) 0.60475(17) 0.0368(3) Uani d . 1 . .
H H5 -0.2360 0.3297 0.7234 0.044 Uiso calc R 1 . .
C C6 -0.26295(19) 0.50668(17) 0.51088(18) 0.0344(2) Uani d . 1 . .
C C7 -0.4133(2) 0.6144(2) 0.5670(2) 0.0456(3) Uani d . 1 . .
H H7A -0.4235 0.6954 0.4680 0.068 Uiso calc R 1 . .
H H7B -0.3936 0.6602 0.6326 0.068 Uiso calc R 1 . .
H H7C -0.5199 0.5571 0.6366 0.068 Uiso calc R 1 . .
C C8 -0.0262(4) 0.0550(2) 0.8008(2) 0.0576(5) Uani d . 1 . .
H H8A -0.1176 0.1347 0.8090 0.086 Uiso calc R 1 . .
H H8B 0.0429 0.0607 0.8553 0.086 Uiso calc R 1 . .
H H8C -0.0779 -0.0457 0.8567 0.086 Uiso calc R 1 . .
C C9 0.4575(3) 0.0306(3) 0.2294(3) 0.0605(6) Uani d . 1 . .
H H9A 0.4677 0.1029 0.1184 0.091 Uiso calc R 1 . .
H H9B 0.4495 -0.0735 0.2372 0.091 Uiso calc R 1 . .
H H9C 0.5591 0.0362 0.2453 0.091 Uiso calc R 1 . .

loop_
_atom_site_aniso_label
_atom_site_aniso_U_11
_atom_site_aniso_U_22
_atom_site_aniso_U_33
_atom_site_aniso_U_12
_atom_site_aniso_U_13
_atom_site_aniso_U_23
Cu1 0.04382(11) 0.02877(8) 0.02047(8) 0.00351(6) -0.00980(7) -0.00738(5)
Cl1 0.0559(2) 0.04221(17) 0.02692(14) 0.01764(15) -0.01377(14) -0.01382(13)
Cl2 0.0665(3) 0.03027(15) 0.03254(17) -0.00083(15) -0.00632(17) -0.00494(12)
N1 0.0460(7) 0.0321(5) 0.0255(5) 0.0042(4) -0.0167(5) -0.0094(4)
N2 0.0466(7) 0.0307(5) 0.0221(4) -0.0015(4) -0.0159(4) -0.0052(4)
N3 0.0410(6) 0.0351(5) 0.0211(4) 0.0044(4) -0.0124(4) -0.0083(4)
N4 0.0386(6) 0.0383(5) 0.0261(5) 0.0048(4) -0.0128(4) -0.0112(4)
C1 0.0589(10) 0.0325(6) 0.0408(7) 0.0091(6) -0.0303(7) -0.0141(5)
C2 0.0759(12) 0.0306(6) 0.0423(8) 0.0058(6) -0.0376(8) -0.0085(5)
C3 0.0649(10) 0.0296(5) 0.0295(6) -0.0066(6) -0.0262(7) -0.0023(5)
C4 0.0375(6) 0.0313(5) 0.0207(5) -0.0060(4) -0.0111(4) -0.0062(4)
C5 0.0420(7) 0.0409(6) 0.0217(5) -0.0071(5) -0.0074(5) -0.0096(5)
C6 0.0332(6) 0.0398(6) 0.0288(6) -0.0058(5) -0.0075(5) -0.0147(5)
C7 0.0378(8) 0.0488(8) 0.0470(9) -0.0006(6) -0.0081(6) -0.0253(7)
C8 0.0937(16) 0.0430(8) 0.0262(6) -0.0065(9) -0.0249(8) -0.0007(6)
C9 0.0735(14) 0.0597(11) 0.0552(11) 0.0337(10) -0.0389(11) -0.0298(9)

loop_
_atom_type_symbol
_atom_type_description
_atom_type_scat_dispersion_real
_atom_type_scat_dispersion_imag
_atom_type_scat_source
C C 0.0033 0.0016 'International Tables Vol C Tables 4.2.6.8 and 6.1.1.4'
H H 0.0000 0.0000 'International Tables Vol C Tables 4.2.6.8 and 6.1.1.4'
N N 0.0061 0.0033 'International Tables Vol C Tables 4.2.6.8 and 6.1.1.4'
Cl Cl 0.1484 0.1585 'International Tables Vol C Tables 4.2.6.8 and 6.1.1.4'
Cu Cu 0.3201 1.2651 'International Tables Vol C Tables 4.2.6.8 and 6.1.1.4'

loop_
_geom_angle_atom_site_label_1
_geom_angle_atom_site_label_2
_geom_angle_atom_site_label_3
_geom_angle_site_symmetry_1
_geom_angle_site_symmetry_3
_geom_angle
_geom_angle_publ_flag
N3 Cu1 N1 . . 78.14(5) ?
N3 Cu1 Cl1 . . 161.72(4) ?
N1 Cu1 Cl1 . . 97.11(3) ?
N3 Cu1 Cl2 . . 93.55(4) ?
N1 Cu1 Cl2 . . 151.99(4) ?
Cl1 Cu1 Cl2 . . 98.297(16) ?
C1 N1 N2 . . 105.58(12) ?
C1 N1 Cu1 . . 142.15(11) ?
N2 N1 Cu1 . . 112.27(8) ?
C3 N2 N1 . . 111.92(13) ?
C3 N2 C4 . . 132.08(13) ?
N1 N2 C4 . . 116.00(10) ?
C4 N3 N4 . . 105.72(11) ?
C4 N3 Cu1 . . 119.46(10) ?
N4 N3 Cu1 . . 134.50(9) ?
C6 N4 N3 . . 111.41(12) ?
C6 N4 H4 . . 124.3 ?
N3 N4 H4 . . 124.3 ?
N1 C1 C2 . . 109.39(15) ?
N1 C1 C9 . . 122.85(15) ?
C2 C1 C9 . . 127.70(14) ?
C3 C2 C1 . . 107.25(13) ?
C3 C2 H2 . . 126.4 ?
C1 C2 H2 . . 126.4 ?
N2 C3 C2 . . 105.86(14) ?
N2 C3 C8 . . 123.69(16) ?
C2 C3 C8 . . 130.41(15) ?
N3 C4 C5 . . 111.28(12) ?
N3 C4 N2 . . 114.03(12) ?
C5 C4 N2 . . 134.67(12) ?
C6 C5 C4 . . 104.26(12) ?
C6 C5 H5 . . 127.9 ?
C4 C5 H5 . . 127.9 ?
N4 C6 C5 . . 107.30(13) ?
N4 C6 C7 . . 121.67(14) ?
C5 C6 C7 . . 131.03(14) ?
C6 C7 H7A . . 109.5 ?
C6 C7 H7B . . 109.5 ?
H7A C7 H7B . . 109.5 ?
C6 C7 H7C . . 109.5 ?
H7A C7 H7C . . 109.5 ?
H7B C7 H7C . . 109.5 ?
C3 C8 H8A . . 109.5 ?
C3 C8 H8B . . 109.5 ?
H8A C8 H8B . . 109.5 ?
C3 C8 H8C . . 109.5 ?
H8A C8 H8C . . 109.5 ?
H8B C8 H8C . . 109.5 ?
C1 C9 H9A . . 109.5 ?
C1 C9 H9B . . 109.5 ?
H9A C9 H9B . . 109.5 ?
C1 C9 H9C . . 109.5 ?
H9A C9 H9C . . 109.5 ?
H9B C9 H9C . . 109.5 ?

loop_
_geom_bond_atom_site_label_1
_geom_bond_atom_site_label_2
_geom_bond_site_symmetry_2
_geom_bond_distance
_geom_bond_publ_flag
Cu1 N3 . 1.9496(12) ?
Cu1 N1 . 2.0707(11) ?
Cu1 Cl1 . 2.2106(4) ?
Cu1 Cl2 . 2.2456(4) ?
N1 C1 . 1.3436(18) ?
N1 N2 . 1.3720(17) ?
N2 C3 . 1.3552(17) ?
N2 C4 . 1.3935(18) ?
N3 C4 . 1.3260(16) ?
N3 N4 . 1.3453(17) ?
N4 C6 . 1.3431(18) ?
N4 H4 . 0.8600 ?
C1 C2 . 1.406(2) ?
C1 C9 . 1.486(3) ?
C2 C3 . 1.375(3) ?
C2 H2 . 0.9300 ?
C3 C8 . 1.485(2) ?
C4 C5 . 1.396(2) ?
C5 C6 . 1.385(2) ?
C5 H5 . 0.9300 ?
C6 C7 . 1.488(2) ?
C7 H7A . 0.9600 ?
C7 H7B . 0.9600 ?
C7 H7C . 0.9600 ?
C8 H8A . 0.9600 ?
C8 H8B . 0.9600 ?
C8 H8C . 0.9600 ?
C9 H9A . 0.9600 ?
C9 H9B . 0.9600 ?
C9 H9C . 0.9600 ?

loop_
_geom_hbond_atom_site_label_D
_geom_hbond_atom_site_label_H
_geom_hbond_atom_site_label_A
_geom_hbond_site_symmetry_A
_geom_hbond_distance_DH
_geom_hbond_distance_HA
_geom_hbond_distance_DA
_geom_hbond_angle_DHA
N4 H4 Cl1 2_565 0.86 2.38 3.1587(12) 150
C7 H7B N1 2_566 0.96 2.61 3.483(2) 151
C9 H9B Cl1 2_655 0.96 2.79 3.5377(19) 135
